data_1558560
loop_
_publ_author_name
'Ib\'a\~nez, Susana'
'Poyatos, Macarena'
'Peris, Eduardo'

_publ_section_title
;
 N-Heterocyclic Carbenes: A Door Open to Supramolecular Organometallic
 Chemistry.
;
_journal_name_full 'Accounts of chemical research'
_journal_paper_doi 10.1021/acs.accounts.0c00312
_journal_year 2020
_chemical_formula_moiety 'C90 H107 Au2 N5, C21 H12.5 O'
_chemical_formula_sum 'C111 H119.5 Au2 N5 O'
_chemical_formula_weight 1933.54
_space_group_crystal_system monoclinic
_space_group_IT_number 11
_space_group_name_Hall '-P 2yb'
_space_group_name_H-M_alt 'P 1 21/m 1'
_atom_sites_solution_hydrogens mixed
_audit_creation_date 2020-06-23
_audit_creation_method
;
Olex2 1.2
(compiled 2018.05.29 svn.r3508 for OlexSys, GUI svn.r5506)
;
_cell_angle_alpha 90
_cell_angle_beta 99.165(3)
_cell_angle_gamma 90
_cell_formula_units_Z 2
_cell_length_a 14.4078(4)
_cell_length_b 24.1255(7)
_cell_length_c 14.4330(4)
_cell_measurement_reflns_used 19743
_cell_measurement_temperature 199.95(10)
_cell_measurement_theta_max 29.1330
_cell_measurement_theta_min 2.5290
_cell_volume 4952.8(2)
_computing_cell_refinement 'CrysAlisPro 1.171.38.46 (Rigaku OD, 2015)'
_computing_data_collection 'CrysAlisPro 1.171.38.46 (Rigaku OD, 2015)'
_computing_data_reduction 'CrysAlisPro 1.171.38.46 (Rigaku OD, 2015)'
_computing_molecular_graphics 'Olex2 (Dolomanov et al., 2009)'
_computing_publication_material 'Olex2 (Dolomanov et al., 2009)'
_computing_structure_refinement 'ShelXL (Sheldrick, 2015)'
_diffrn_ambient_environment N~2~
_diffrn_ambient_temperature 199.95(10)
_diffrn_detector 'CCD plate'
_diffrn_detector_area_resol_mean 10.4051
_diffrn_detector_type Atlas
_diffrn_measured_fraction_theta_full 0.992
_diffrn_measured_fraction_theta_max 0.891
_diffrn_measurement_details
;
List of Runs (angles in degrees, time in seconds):

  # Type    Start    End  Width  t~exp~   \w     \q     \k     \f   Frames
--------------------------------------------------------------------------
  1  \w    -98.00  77.00   0.70   35.00    --  -10.30   0.00-120.00  250
  2  \w    -65.00  43.50   0.70   35.00    --   11.08 -77.00 150.00  155
  3  \w    -20.00   5.20   0.70   35.00    --  -10.30 -99.00-180.00   36
  4  \w    -35.00  63.00   0.70   35.00    --  -10.30  37.00 -30.00  140
;
_diffrn_measurement_device 'four-circle diffractometer'
_diffrn_measurement_device_type 'SuperNova, Dual, Cu at zero, Atlas'
_diffrn_measurement_method '\w scans'
_diffrn_orient_matrix_type 'CrysAlisPro convention (1999,Acta A55,543-557)'
_diffrn_orient_matrix_UB_11 0.0103430000
_diffrn_orient_matrix_UB_12 0.0129585000
_diffrn_orient_matrix_UB_13 0.0445862000
_diffrn_orient_matrix_UB_21 -0.0122110000
_diffrn_orient_matrix_UB_22 -0.0247206000
_diffrn_orient_matrix_UB_23 0.0217768000
_diffrn_orient_matrix_UB_31 0.0471763000
_diffrn_orient_matrix_UB_32 -0.0092273000
_diffrn_orient_matrix_UB_33 0.0042257000
_diffrn_radiation_monochromator mirror
_diffrn_radiation_probe x-ray
_diffrn_radiation_type MoK\a
_diffrn_radiation_wavelength 0.71073
_diffrn_reflns_av_R_equivalents 0.0317
_diffrn_reflns_av_unetI/netI 0.0233
_diffrn_reflns_Laue_measured_fraction_full 0.992
_diffrn_reflns_Laue_measured_fraction_max 0.891
_diffrn_reflns_limit_h_max 19
_diffrn_reflns_limit_h_min -17
_diffrn_reflns_limit_k_max 33
_diffrn_reflns_limit_k_min -32
_diffrn_reflns_limit_l_max 17
_diffrn_reflns_limit_l_min -18
_diffrn_reflns_number 58103
_diffrn_reflns_point_group_measured_fraction_full 0.992
_diffrn_reflns_point_group_measured_fraction_max 0.891
_diffrn_reflns_theta_full 25.242
_diffrn_reflns_theta_max 29.526
_diffrn_reflns_theta_min 2.212
_diffrn_source 'micro-focus sealed X-ray tube'
_diffrn_source_type 'SuperNova (Mo) X-ray Source'
_exptl_absorpt_coefficient_mu 3.008
_exptl_absorpt_correction_T_max 1.00000
_exptl_absorpt_correction_T_min 0.80669
_exptl_absorpt_correction_type multi-scan
_exptl_absorpt_process_details
;
CrysAlisPro 1.171.38.46 (Rigaku Oxford Diffraction, 2015)
Empirical absorption correction using spherical harmonics,
 implemented in SCALE3 ABSPACK scaling algorithm.
;
_exptl_crystal_colour 'clear yellowish yellow'
_exptl_crystal_colour_lustre clear
_exptl_crystal_colour_modifier yellowish
_exptl_crystal_colour_primary yellow
_exptl_crystal_density_diffrn 1.297
_exptl_crystal_description needle
_exptl_crystal_F_000 1973
_exptl_crystal_size_max 0.273
_exptl_crystal_size_mid 0.225
_exptl_crystal_size_min 0.147
_refine_diff_density_max 0.904
_refine_diff_density_min -1.466
_refine_diff_density_rms 0.091
_refine_ls_extinction_method none
_refine_ls_goodness_of_fit_ref 1.227
_refine_ls_hydrogen_treatment mixed
_refine_ls_matrix_type full
_refine_ls_number_parameters 667
_refine_ls_number_reflns 12578
_refine_ls_number_restraints 654
_refine_ls_restrained_S_all 1.232
_refine_ls_R_factor_all 0.0560
_refine_ls_R_factor_gt 0.0486
_refine_ls_shift/su_max 0.003
_refine_ls_shift/su_mean 0.000
_refine_ls_structure_factor_coef Fsqd
_refine_ls_weighting_details 'w=1/[\s^2^(Fo^2^)+(0.0239P)^2^+14.9538P] where P=(Fo^2^+2Fc^2^)/3'
_refine_ls_weighting_scheme calc
_refine_ls_wR_factor_gt 0.1058
_refine_ls_wR_factor_ref 0.1092
_reflns_Friedel_coverage 0.000
_reflns_number_gt 11107
_reflns_number_total 12578
_reflns_threshold_expression 'I > 2\s(I)'
_cod_data_source_file ar0c00312_si_001.cif
_cod_data_source_block str2019_sq
_cod_original_cell_volume 4952.8(3)
_cod_original_formula_sum 'C111 H119.50 Au2 N5 O'
_cod_database_code 1558560
_shelx_shelxl_version_number 2014/7
_chemical_oxdiff_formula 'C111 H120 N4 O  Au2'
_shelx_space_group_comment
;
The symmetry employed for this shelxl refinement is uniquely defined
by the following loop, which should always be used as a source of
symmetry information in preference to the above space-group names.
They are only intended as comments.
;
_reflns_odcompleteness_completeness 98.75
_reflns_odcompleteness_iscentric 1
_reflns_odcompleteness_theta 26.32
_olex2_refinement_description
;
1. Fixed Uiso
 At 1.2 times of:
  All C(H) groups, All C(H,H) groups
 At 1.5 times of:
  All C(H,H,H) groups, All O(H) groups
2. Restrained distances
 C55-C53
 1.47 with sigma of 0.02
 C57-C60
 1.47 with sigma of 0.02
 C60-C63
 1.47 with sigma of 0.02
3. Rigid body (RIGU) restrains
 All non-hydrogen atoms
 with sigma for 1-2 distances of 0.004 and sigma for 1-3 distances of 0.004
4. Others
 Fixed Sof: C39(0.5) H39A(0.5) H39B(0.5) H39C(0.5) C39A(0.5) H39D(0.5)
 H39E(0.5) H39F(0.5) C40(0.5) H40A(0.5) H40B(0.5) H40C(0.5) C40A(0.5) H40D(0.5)
 H40E(0.5) H40F(0.5) C41(0.5) H41A(0.5) H41B(0.5) H41C(0.5) C41A(0.5) H41D(0.5)
 H41E(0.5) H41F(0.5) O1(0.25) O1A(0.25) H1A(0.25) C66(0.25) H66A(0.25)
 H66B(0.25) C66A(0.25) H66C(0.25) H66D(0.25)
5.a Secondary CH2 refined with riding coordinates:
 C3(H3A,H3B), C4(H4A,H4B), C7(H7A,H7B), C8(H8A,H8B), C66(H66A,H66B), C66A(H66C,
 H66D)
5.b Aromatic/amide H refined with riding coordinates:
 C13(H13), C35(H35), C47(H47), C48(H48), C50(H50), C51(H51), C53(H53),
 C58(H58), C60(H60), C61(H61), C63(H63), C65(H65)
5.c Tetrahedral OH refined with riding coordinates:
 O1A(H1A)
5.d Idealised Me refined as rotating group:
 C5(H5A,H5B,H5C), C9(H9A,H9B,H9C), C16(H16A,H16B,H16C), C17(H17A,H17B,H17C),
 C18(H18A,H18B,H18C), C39(H39A,H39B,H39C), C39A(H39D,H39E,H39F), C40(H40A,H40B,
 H40C), C40A(H40D,H40E,H40F), C41(H41A,H41B,H41C), C41A(H41D,H41E,H41F),
 C43(H43A,H43B,H43C), C44(H44A,H44B,H44C), C45(H45A,H45B,H45C)
;
_olex2_submission_special_instructions 'No special instructions were received'
_oxdiff_exptl_absorpt_empirical_details
;
Empirical correction (ABSPACK) includes:
- Absorption correction using spherical harmonics
- Frame scaling
;
_oxdiff_exptl_absorpt_empirical_full_max 1.201
_oxdiff_exptl_absorpt_empirical_full_min 0.895

loop_
_space_group_symop_operation_xyz
'x, y, z'
'-x, y+1/2, -z'
'-x, -y, -z'
'x, -y-1/2, z'

loop_
_atom_site_label
_atom_site_type_symbol
_atom_site_fract_x
_atom_site_fract_y
_atom_site_fract_z
_atom_site_U_iso_or_equiv
_atom_site_adp_type
_atom_site_occupancy
_atom_site_site_symmetry_order
_atom_site_calc_flag
_atom_site_refinement_flags_posn
_atom_site_refinement_flags_adp
_atom_site_refinement_flags_occupancy
_atom_site_disorder_assembly
_atom_site_disorder_group
Au1 Au 0.08769(2) 0.61138(2) 0.09700(2) 0.04202(6) Uani 1 1 d . U . . .
N1 N -0.0992(3) 0.60351(15) 0.1656(2) 0.0354(8) Uani 1 1 d . U . . .
N2 N 0.0143(2) 0.60611(15) 0.2826(3) 0.0353(8) Uani 1 1 d . U . . .
N3 N 0.2699(4) 0.7500 -0.0932(4) 0.0352(11) Uani 1 2 d S TU P . .
C1 C -0.0042(3) 0.60534(18) 0.1881(3) 0.0361(9) Uani 1 1 d . U . . .
C2 C -0.1457(4) 0.5966(2) 0.0681(3) 0.0431(10) Uani 1 1 d . U . . .
C3 C -0.1835(4) 0.5381(2) 0.0478(4) 0.0516(12) Uani 1 1 d . U . . .
H3A H -0.1310 0.5126 0.0525 0.062 Uiso 1 1 calc R . . . .
H3B H -0.2211 0.5278 0.0952 0.062 Uiso 1 1 calc R . . . .
C4 C -0.2428(5) 0.5322(3) -0.0484(4) 0.0727(18) Uani 1 1 d . U . . .
H4A H -0.2698 0.4953 -0.0537 0.087 Uiso 1 1 calc R . . . .
H4B H -0.2944 0.5584 -0.0532 0.087 Uiso 1 1 calc R . . . .
C5 C -0.1917(6) 0.5413(4) -0.1280(5) 0.095(2) Uani 1 1 d . U . . .
H5A H -0.1792 0.5802 -0.1336 0.143 Uiso 1 1 calc GR . . . .
H5B H -0.2293 0.5284 -0.1849 0.143 Uiso 1 1 calc GR . . . .
H5C H -0.1334 0.5213 -0.1174 0.143 Uiso 1 1 calc GR . . . .
C6 C 0.1124(3) 0.6091(2) 0.3322(4) 0.0426(10) Uani 1 1 d . U . . .
C7 C 0.1522(4) 0.5521(2) 0.3616(4) 0.0555(13) Uani 1 1 d . U . . .
H7A H 0.1118 0.5343 0.4003 0.067 Uiso 1 1 calc R . . . .
H7B H 0.1521 0.5295 0.3060 0.067 Uiso 1 1 calc R . . . .
C8 C 0.2513(4) 0.5548(4) 0.4155(6) 0.089(2) Uani 1 1 d . U . . .
H8A H 0.2526 0.5812 0.4664 0.107 Uiso 1 1 calc R . . . .
H8B H 0.2677 0.5188 0.4431 0.107 Uiso 1 1 calc R . . . .
C9 C 0.3204(6) 0.5704(6) 0.3600(7) 0.139(4) Uani 1 1 d . U . . .
H9A H 0.3187 0.5451 0.3085 0.208 Uiso 1 1 calc GR . . . .
H9B H 0.3815 0.5695 0.3979 0.208 Uiso 1 1 calc GR . . . .
H9C H 0.3075 0.6073 0.3362 0.208 Uiso 1 1 calc GR . . . .
C10 C 0.1755(3) 0.6223(2) 0.0070(3) 0.0422(10) Uani 1 1 d . U . . .
C11 C 0.2280(3) 0.6322(2) -0.0489(3) 0.0374(9) Uani 1 1 d . U . . .
C12 C 0.2886(3) 0.64752(19) -0.1146(3) 0.0349(9) Uani 1 1 d . U . . .
C13 C 0.3342(3) 0.6093(2) -0.1641(3) 0.0391(9) Uani 1 1 d . U . . .
H13 H 0.3263 0.5718 -0.1527 0.047 Uiso 1 1 calc R . . . .
C14 C 0.3915(3) 0.6244(2) -0.2303(3) 0.0389(9) Uani 1 1 d . U . . .
C15 C 0.4405(4) 0.5796(2) -0.2811(4) 0.0493(11) Uani 1 1 d . U . . .
C16 C 0.4627(7) 0.6011(3) -0.3744(5) 0.094(2) Uani 1 1 d . U . . .
H16A H 0.4063 0.6151 -0.4114 0.141 Uiso 1 1 calc GR . . . .
H16B H 0.4874 0.5715 -0.4075 0.141 Uiso 1 1 calc GR . . . .
H16C H 0.5083 0.6304 -0.3630 0.141 Uiso 1 1 calc GR . . . .
C17 C 0.5319(6) 0.5649(4) -0.2199(6) 0.112(3) Uani 1 1 d . U . . .
H17A H 0.5646 0.5378 -0.2512 0.168 Uiso 1 1 calc GR . . . .
H17B H 0.5193 0.5501 -0.1615 0.168 Uiso 1 1 calc GR . . . .
H17C H 0.5700 0.5976 -0.2081 0.168 Uiso 1 1 calc GR . . . .
C18 C 0.3821(6) 0.5286(3) -0.3020(6) 0.094(2) Uani 1 1 d . U . . .
H18A H 0.3221 0.5385 -0.3370 0.141 Uiso 1 1 calc GR . . . .
H18B H 0.3733 0.5112 -0.2442 0.141 Uiso 1 1 calc GR . . . .
H18C H 0.4135 0.5034 -0.3381 0.141 Uiso 1 1 calc GR . . . .
C19 C 0.4047(3) 0.6801(2) -0.2454(3) 0.0376(9) Uani 1 1 d . U . . .
C20 C 0.3619(3) 0.72018(18) -0.1969(3) 0.0343(9) Uani 1 1 d . U . . .
C21 C 0.3045(3) 0.70336(19) -0.1319(3) 0.0325(8) Uani 1 1 d . U . . .
C22 C -0.0682(3) 0.60453(17) 0.3211(3) 0.0311(8) Uani 1 1 d . U . . .
C23 C -0.1407(3) 0.60382(17) 0.2468(3) 0.0322(8) Uani 1 1 d . U . . .
C24 C -0.0143(3) 0.6002(2) 0.4964(3) 0.0385(9) Uani 1 1 d . U . . .
C25 C -0.0835(3) 0.60339(17) 0.4181(3) 0.0320(8) Uani 1 1 d . U . . .
C26 C -0.2386(3) 0.60706(17) 0.2578(3) 0.0329(8) Uani 1 1 d . U . . .
C27 C -0.3141(3) 0.6119(2) 0.1858(3) 0.0397(9) Uani 1 1 d . U . . .
C28 C -0.0340(3) 0.5996(2) 0.5879(3) 0.0418(10) Uani 1 1 d . U . . .
C29 C -0.1799(3) 0.60498(17) 0.4299(3) 0.0334(8) Uani 1 1 d . U . . .
C30 C -0.2549(3) 0.60814(18) 0.3521(3) 0.0345(8) Uani 1 1 d . U . . .
C31 C -0.4070(3) 0.6188(2) 0.2010(3) 0.0437(10) Uani 1 1 d . U . . .
C32 C -0.1268(4) 0.6018(2) 0.5992(3) 0.0450(11) Uani 1 1 d . U . . .
C33 C -0.2006(3) 0.6047(2) 0.5230(3) 0.0434(10) Uani 1 1 d . U . . .
C34 C -0.3491(3) 0.6128(2) 0.3688(3) 0.0424(10) Uani 1 1 d . U . . .
C35 C -0.4229(3) 0.6184(2) 0.2928(4) 0.0472(11) Uani 1 1 d . U . . .
H35 H -0.4842 0.6220 0.3047 0.057 Uiso 1 1 calc R . . . .
C36 C -0.2964(4) 0.6080(3) 0.5368(4) 0.0551(14) Uani 1 1 d . U . . .
C37 C -0.3667(4) 0.6120(3) 0.4636(4) 0.0559(14) Uani 1 1 d . U . . .
C38 C 0.0459(4) 0.5962(3) 0.6710(4) 0.0553(13) Uani 1 1 d . U . . .
C39 C 0.1082(9) 0.6459(5) 0.6701(9) 0.059(3) Uani 0.5 1 d . U . A 1
H39A H 0.1305 0.6479 0.6109 0.088 Uiso 0.5 1 calc GR . . A 1
H39B H 0.1608 0.6429 0.7198 0.088 Uiso 0.5 1 calc GR . . A 1
H39C H 0.0732 0.6788 0.6788 0.088 Uiso 0.5 1 calc GR . . A 1
C39A C 0.1386(12) 0.6101(11) 0.6464(13) 0.123(6) Uani 0.5 1 d . U . A 2
H39D H 0.1660 0.5776 0.6235 0.184 Uiso 0.5 1 calc GR . . A 2
H39E H 0.1790 0.6237 0.7010 0.184 Uiso 0.5 1 calc GR . . A 2
H39F H 0.1313 0.6382 0.5986 0.184 Uiso 0.5 1 calc GR . . A 2
C40 C 0.1044(8) 0.5423(5) 0.6593(8) 0.058(3) Uani 0.5 1 d . U . A 1
H40A H 0.0634 0.5107 0.6534 0.087 Uiso 0.5 1 calc GR . . A 1
H40B H 0.1522 0.5378 0.7133 0.087 Uiso 0.5 1 calc GR . . A 1
H40C H 0.1334 0.5455 0.6041 0.087 Uiso 0.5 1 calc GR . . A 1
C40A C 0.0379(14) 0.6513(8) 0.7338(12) 0.113(5) Uani 0.5 1 d . U . A 2
H40D H 0.0467 0.6837 0.6974 0.169 Uiso 0.5 1 calc GR . . A 2
H40E H 0.0854 0.6503 0.7886 0.169 Uiso 0.5 1 calc GR . . A 2
H40F H -0.0231 0.6526 0.7525 0.169 Uiso 0.5 1 calc GR . . A 2
C41 C 0.0087(9) 0.5933(7) 0.7657(7) 0.068(3) Uani 0.5 1 d . U . A 1
H41A H -0.0301 0.6250 0.7718 0.102 Uiso 0.5 1 calc GR . . A 1
H41B H 0.0607 0.5929 0.8163 0.102 Uiso 0.5 1 calc GR . . A 1
H41C H -0.0277 0.5601 0.7678 0.102 Uiso 0.5 1 calc GR . . A 1
C41A C 0.0363(15) 0.5537(9) 0.7334(14) 0.119(6) Uani 0.5 1 d . U . A 2
H41D H -0.0275 0.5525 0.7449 0.178 Uiso 0.5 1 calc GR . . A 2
H41E H 0.0777 0.5602 0.7914 0.178 Uiso 0.5 1 calc GR . . A 2
H41F H 0.0520 0.5190 0.7072 0.178 Uiso 0.5 1 calc GR . . A 2
C42 C -0.4871(4) 0.6262(3) 0.1180(4) 0.0555(13) Uani 1 1 d . U . . .
C43 C -0.4580(6) 0.6616(5) 0.0408(6) 0.119(3) Uani 1 1 d . U . . .
H43A H -0.4465 0.6988 0.0631 0.178 Uiso 1 1 calc GR . . . .
H43B H -0.5073 0.6616 -0.0125 0.178 Uiso 1 1 calc GR . . . .
H43C H -0.4017 0.6467 0.0228 0.178 Uiso 1 1 calc GR . . . .
C44 C -0.5094(7) 0.5721(4) 0.0705(7) 0.134(4) Uani 1 1 d . U . . .
H44A H -0.4525 0.5554 0.0570 0.201 Uiso 1 1 calc GR . . . .
H44B H -0.5519 0.5778 0.0130 0.201 Uiso 1 1 calc GR . . . .
H44C H -0.5381 0.5481 0.1108 0.201 Uiso 1 1 calc GR . . . .
C45 C -0.5700(6) 0.6520(6) 0.1448(6) 0.168(5) Uani 1 1 d . U . . .
H45A H -0.6011 0.6260 0.1798 0.252 Uiso 1 1 calc GR . . . .
H45B H -0.6120 0.6630 0.0894 0.252 Uiso 1 1 calc GR . . . .
H45C H -0.5517 0.6840 0.1829 0.252 Uiso 1 1 calc GR . . . .
H2A H -0.187(3) 0.628(2) 0.059(3) 0.039(13) Uiso 1 1 d . . . . .
H2B H -0.101(3) 0.6054(19) 0.028(3) 0.038(12) Uiso 1 1 d . . . . .
H3 H 0.232(5) 0.7500 -0.060(5) 0.032(17) Uiso 1 2 d S T P . .
H6A H 0.117(3) 0.633(2) 0.386(3) 0.038(13) Uiso 1 1 d . . . . .
H6B H 0.143(3) 0.624(2) 0.287(3) 0.038(13) Uiso 1 1 d . . . . .
H19 H 0.442(3) 0.6916(16) -0.284(3) 0.018(9) Uiso 1 1 d . . . . .
H24 H 0.046(3) 0.6003(18) 0.487(3) 0.028(11) Uiso 1 1 d . . . . .
H27 H -0.307(3) 0.6125(19) 0.124(4) 0.039(13) Uiso 1 1 d . . . . .
H32 H -0.141(3) 0.5985(19) 0.658(3) 0.037(12) Uiso 1 1 d . . . . .
H36 H -0.307(4) 0.609(3) 0.597(5) 0.07(2) Uiso 1 1 d . . . . .
H37 H -0.426(4) 0.620(2) 0.476(4) 0.069(18) Uiso 1 1 d . . . . .
O1 O -0.393(4) 0.7500 0.478(4) 0.34(2) Uani 0.5 2 d S TU P B 1
O1A O 0.472(2) 0.7500 0.5410(19) 0.203(10) Uani 0.5 2 d S TU P C 2
H1A H 0.4826 0.7180 0.5586 0.304 Uiso 0.25 1 calc R . . C 2
C46 C 0.2965(16) 0.7500 0.4471(12) 0.147(5) Uani 1 2 d S TU P . .
C47 C 0.2820(15) 0.7500 0.2752(11) 0.138(5) Uani 1 2 d S TU P . .
H47 H 0.3472 0.7500 0.2809 0.166 Uiso 1 2 calc RS T P C .
C48 C 0.2443(17) 0.7500 0.5210(12) 0.156(6) Uani 1 2 d S TU P . .
H48 H 0.2778 0.7500 0.5817 0.187 Uiso 1 2 calc RS T P . .
C49 C 0.2346(14) 0.7500 0.3567(10) 0.120(3) Uani 1 2 d S TU P . .
C50 C 0.2240(16) 0.7500 0.1869(12) 0.150(5) Uani 1 2 d S TU P . .
H50 H 0.2536 0.7500 0.1342 0.180 Uiso 1 2 calc RS T P . .
C51 C 0.1397(16) 0.7500 0.5108(13) 0.145(5) Uani 1 2 d S TU P . .
H51 H 0.1120 0.7500 0.5648 0.174 Uiso 1 2 calc RS T P C .
C52 C 0.1292(14) 0.7500 0.3421(11) 0.120(3) Uani 1 2 d S TU P . .
C53 C 0.1228(15) 0.7500 0.1710(12) 0.139(4) Uani 1 2 d DS TU P . .
H53 H 0.0874 0.7500 0.1112 0.167 Uiso 1 2 calc RS T P C .
C54 C 0.0823(16) 0.7500 0.4251(12) 0.130(4) Uani 1 2 d S TU P . .
C55 C 0.0819(14) 0.7500 0.2527(11) 0.127(3) Uani 1 2 d DS TU P . .
C56 C -0.0205(17) 0.7500 0.4138(16) 0.142(4) Uani 1 2 d S TU P . .
C57 C -0.0305(15) 0.7500 0.2421(14) 0.139(4) Uani 1 2 d DS TU P . .
C58 C -0.0642(17) 0.7500 0.4953(16) 0.163(5) Uani 1 2 d S TU P . .
H58 H -0.0282 0.7500 0.5548 0.196 Uiso 1 2 calc RS T P . .
C59 C -0.0669(17) 0.7500 0.3233(17) 0.152(4) Uani 1 2 d S TU P . .
C60 C -0.0725(16) 0.7500 0.1451(14) 0.167(5) Uani 1 2 d DS TU P . .
H60 H -0.0391 0.7500 0.0951 0.200 Uiso 1 2 calc RS T P . .
C61 C -0.168(2) 0.7500 0.484(2) 0.192(6) Uani 1 2 d S TU P . .
H61 H -0.2001 0.7500 0.5346 0.230 Uiso 1 2 calc RS T P C .
C62 C -0.1813(19) 0.7500 0.306(2) 0.174(5) Uani 1 2 d S TU P . .
C63 C -0.1777(17) 0.7500 0.1354(19) 0.188(6) Uani 1 2 d DS TU P . .
H63 H -0.2145 0.7500 0.0762 0.225 Uiso 1 2 calc RS T P C .
C64 C -0.211(2) 0.7500 0.395(2) 0.197(6) Uani 1 2 d S TU P B .
C65 C -0.219(2) 0.7500 0.214(2) 0.195(6) Uani 1 2 d S TU P . .
H65 H -0.2841 0.7500 0.2018 0.233 Uiso 1 2 calc RS T P . .
C66 C -0.337(3) 0.7500 0.387(4) 0.223(10) Uani 0.5 2 d S TU P B 1
H66A H -0.3596 0.7822 0.3494 0.268 Uiso 0.25 1 calc R . . B 1
H66B H -0.3596 0.7178 0.3494 0.268 Uiso 0.25 1 calc R . . B 1
C66A C 0.417(3) 0.7500 0.443(3) 0.22(2) Uani 0.5 2 d S TU P C 2
H66C H 0.4329 0.7175 0.4098 0.261 Uiso 0.25 1 calc R . . C 2
H66D H 0.4329 0.7825 0.4098 0.261 Uiso 0.25 1 calc R . . C 2

loop_
_atom_site_aniso_label
_atom_site_aniso_U_11
_atom_site_aniso_U_22
_atom_site_aniso_U_33
_atom_site_aniso_U_23
_atom_site_aniso_U_13
_atom_site_aniso_U_12
Au1 0.03672(10) 0.05524(11) 0.03754(10) 0.00533(8) 0.01643(7) -0.00494(8)
N1 0.0341(17) 0.046(2) 0.0281(16) 0.0029(14) 0.0100(13) -0.0022(15)
N2 0.0290(17) 0.043(2) 0.0360(17) 0.0026(15) 0.0120(13) -0.0029(14)
N3 0.027(3) 0.055(3) 0.027(2) 0.000 0.013(2) 0.000
C1 0.034(2) 0.042(2) 0.035(2) 0.0044(17) 0.0119(15) -0.0025(17)
C2 0.039(2) 0.063(3) 0.027(2) 0.0062(19) 0.0056(17) 0.003(2)
C3 0.048(3) 0.059(3) 0.047(3) -0.009(2) 0.006(2) 0.002(2)
C4 0.078(4) 0.081(4) 0.055(3) -0.022(3) -0.001(3) 0.010(3)
C5 0.113(6) 0.125(7) 0.049(3) -0.017(4) 0.014(4) 0.024(5)
C6 0.030(2) 0.057(3) 0.042(2) -0.006(2) 0.0116(18) -0.0053(19)
C7 0.040(3) 0.064(3) 0.061(3) -0.010(3) 0.005(2) 0.011(2)
C8 0.045(3) 0.115(6) 0.101(5) -0.019(4) -0.005(3) 0.019(3)
C9 0.056(4) 0.228(13) 0.134(8) -0.030(8) 0.023(5) -0.023(6)
C10 0.036(2) 0.058(3) 0.034(2) 0.004(2) 0.0107(17) -0.010(2)
C11 0.032(2) 0.048(2) 0.032(2) 0.0021(17) 0.0056(16) -0.0040(18)
C12 0.028(2) 0.049(2) 0.0269(19) 0.0035(16) 0.0036(15) -0.0038(16)
C13 0.038(2) 0.045(2) 0.035(2) 0.0016(18) 0.0073(17) -0.0046(18)
C14 0.036(2) 0.048(2) 0.033(2) -0.0017(17) 0.0100(17) -0.0010(17)
C15 0.052(3) 0.050(3) 0.050(3) -0.005(2) 0.022(2) 0.002(2)
C16 0.144(7) 0.072(4) 0.082(4) -0.014(3) 0.070(4) 0.006(4)
C17 0.090(5) 0.122(7) 0.121(6) -0.038(5) 0.008(4) 0.053(5)
C18 0.101(5) 0.070(4) 0.126(6) -0.034(4) 0.064(5) -0.019(4)
C19 0.036(2) 0.048(2) 0.032(2) 0.0007(17) 0.0153(18) 0.0021(18)
C20 0.030(2) 0.048(2) 0.0267(19) 0.0001(16) 0.0110(15) -0.0020(17)
C21 0.0257(19) 0.050(2) 0.0222(18) -0.0002(15) 0.0053(14) -0.0018(16)
C22 0.0284(18) 0.035(2) 0.0323(18) 0.0020(15) 0.0108(14) -0.0016(15)
C23 0.0329(19) 0.035(2) 0.0301(18) 0.0033(15) 0.0103(14) -0.0009(15)
C24 0.032(2) 0.048(3) 0.036(2) -0.0004(17) 0.0057(16) -0.0004(18)
C25 0.0326(19) 0.033(2) 0.0306(18) -0.0002(15) 0.0073(15) -0.0025(15)
C26 0.0308(19) 0.033(2) 0.0355(19) -0.0006(16) 0.0088(15) -0.0007(15)
C27 0.035(2) 0.045(2) 0.039(2) -0.0013(19) 0.0087(17) 0.0007(18)
C28 0.045(2) 0.047(3) 0.032(2) 0.0017(17) 0.0034(16) -0.0008(18)
C29 0.034(2) 0.036(2) 0.0325(19) 0.0012(16) 0.0100(15) -0.0011(16)
C30 0.0314(19) 0.037(2) 0.037(2) -0.0018(16) 0.0109(15) -0.0018(16)
C31 0.034(2) 0.052(3) 0.045(2) -0.006(2) 0.0050(17) -0.0017(19)
C32 0.047(2) 0.060(3) 0.030(2) 0.001(2) 0.0100(17) 0.000(2)
C33 0.042(2) 0.053(3) 0.038(2) -0.0008(19) 0.0139(17) -0.0018(19)
C34 0.033(2) 0.053(3) 0.043(2) -0.005(2) 0.0119(17) -0.0014(19)
C35 0.030(2) 0.062(3) 0.051(2) -0.013(2) 0.0110(18) -0.002(2)
C36 0.044(3) 0.086(4) 0.039(2) -0.003(3) 0.0180(19) -0.002(2)
C37 0.035(2) 0.086(4) 0.050(3) -0.004(3) 0.019(2) 0.001(3)
C38 0.052(3) 0.073(3) 0.037(2) 0.003(2) -0.006(2) 0.000(2)
C39 0.057(6) 0.058(5) 0.052(6) 0.001(4) -0.020(5) -0.003(4)
C39A 0.069(6) 0.222(18) 0.068(9) 0.007(10) -0.017(5) -0.020(7)
C40 0.058(6) 0.060(5) 0.047(6) 0.007(4) -0.017(4) 0.010(4)
C40A 0.122(12) 0.124(9) 0.080(9) -0.022(7) -0.021(8) -0.002(8)
C41 0.059(6) 0.110(10) 0.029(4) -0.001(5) -0.011(4) -0.006(6)
C41A 0.119(12) 0.134(10) 0.089(9) 0.047(8) -0.028(8) -0.015(9)
C42 0.033(2) 0.079(4) 0.052(3) -0.004(2) -0.004(2) 0.004(2)
C43 0.081(5) 0.160(8) 0.102(5) 0.044(5) -0.024(4) -0.009(5)
C44 0.147(8) 0.110(6) 0.115(7) -0.013(5) -0.073(6) -0.011(5)
C45 0.080(5) 0.328(14) 0.085(6) -0.031(7) -0.021(4) 0.090(7)
O1 0.44(4) 0.13(2) 0.51(4) 0.000 0.19(3) 0.000
O1A 0.274(19) 0.19(3) 0.137(16) 0.000 0.008(13) 0.000
C46 0.230(10) 0.116(11) 0.093(7) 0.000 0.018(7) 0.000
C47 0.207(11) 0.108(10) 0.102(7) 0.000 0.032(7) 0.000
C48 0.232(11) 0.136(14) 0.098(8) 0.000 0.021(8) 0.000
C49 0.203(8) 0.064(6) 0.093(6) 0.000 0.023(6) 0.000
C50 0.224(11) 0.124(12) 0.101(8) 0.000 0.022(8) 0.000
C51 0.233(10) 0.078(8) 0.124(8) 0.000 0.031(7) 0.000
C52 0.203(8) 0.043(5) 0.115(6) 0.000 0.024(6) 0.000
C53 0.222(11) 0.065(7) 0.128(8) 0.000 0.017(7) 0.000
C54 0.214(8) 0.053(6) 0.123(7) 0.000 0.033(7) 0.000
C55 0.212(8) 0.044(5) 0.121(7) 0.000 0.011(6) 0.000
C56 0.211(9) 0.037(5) 0.179(9) 0.000 0.035(7) 0.000
C57 0.209(8) 0.027(4) 0.175(9) 0.000 0.009(7) 0.000
C58 0.241(12) 0.055(7) 0.204(11) 0.000 0.066(10) 0.000
C59 0.234(9) 0.029(5) 0.187(9) 0.000 0.022(7) 0.000
C60 0.239(12) 0.050(6) 0.194(10) 0.000 -0.021(9) 0.000
C61 0.240(12) 0.059(8) 0.284(15) 0.000 0.067(10) 0.000
C62 0.226(10) 0.026(5) 0.265(13) 0.000 0.022(8) 0.000
C63 0.234(12) 0.050(7) 0.262(14) 0.000 -0.012(10) 0.000
C64 0.269(13) 0.040(7) 0.282(14) 0.000 0.045(10) 0.000
C65 0.258(14) 0.040(7) 0.272(13) 0.000 0.003(10) 0.000
C66 0.249(14) 0.026(10) 0.39(3) 0.000 0.053(14) 0.000
C66A 0.216(13) 0.32(6) 0.118(16) 0.000 0.017(10) 0.000

loop_
_atom_type_symbol
_atom_type_description
_atom_type_scat_dispersion_real
_atom_type_scat_dispersion_imag
_atom_type_scat_source
C C 0.0033 0.0016 'International Tables Vol C Tables 4.2.6.8 and 6.1.1.4'
H H 0.0000 0.0000 'International Tables Vol C Tables 4.2.6.8 and 6.1.1.4'
Au Au -2.0133 8.8022 'International Tables Vol C Tables 4.2.6.8 and 6.1.1.4'
N N 0.0061 0.0033 'International Tables Vol C Tables 4.2.6.8 and 6.1.1.4'
O O 0.0106 0.0060 'International Tables Vol C Tables 4.2.6.8 and 6.1.1.4'

loop_
_exptl_crystal_face_index_h
_exptl_crystal_face_index_k
_exptl_crystal_face_index_l
_exptl_crystal_face_perp_dist
2 15 -19 0.0637
-16 0 -11 0.1203
3 -22 15 0.0942
-5 -20 17 0.1127
20 -2 -8 0.1090
2 12 19 0.0846
-10 17 16 0.1260
12 -17 -16 0.0932
0 -13 -19 0.0564
-20 6 5 0.1580
1 21 -16 0.0793
-8 22 -12 0.1237
-1 -32 8 0.1043
-17 -17 7 0.1379
0 33 4 0.1275
20 0 0 0.1079

loop_
_geom_angle_atom_site_label_1
_geom_angle_atom_site_label_2
_geom_angle_atom_site_label_3
_geom_angle
_geom_angle_site_symmetry_1
_geom_angle_site_symmetry_3
_geom_angle_publ_flag
C10 Au1 C1 176.4(2) . . ?
C1 N1 C2 121.5(4) . . ?
C1 N1 C23 110.4(3) . . ?
C23 N1 C2 127.8(4) . . ?
C1 N2 C6 120.6(4) . . ?
C1 N2 C22 111.1(4) . . ?
C22 N2 C6 128.3(4) . . ?
C21 N3 C21 108.8(5) 4_575 . ?
N1 C1 Au1 126.1(3) . . ?
N2 C1 Au1 128.0(3) . . ?
N2 C1 N1 105.8(4) . . ?
N1 C2 C3 112.6(4) . . ?
C4 C3 C2 113.3(5) . . ?
C5 C4 C3 114.8(6) . . ?
N2 C6 C7 112.3(4) . . ?
C8 C7 C6 112.8(5) . . ?
C9 C8 C7 114.1(7) . . ?
C11 C10 Au1 176.2(5) . . ?
C10 C11 C12 176.4(5) . . ?
C13 C12 C11 123.6(4) . . ?
C13 C12 C21 116.3(4) . . ?
C21 C12 C11 120.0(4) . . ?
C12 C13 C14 123.5(4) . . ?
C13 C14 C15 120.3(4) . . ?
C19 C14 C13 118.1(4) . . ?
C19 C14 C15 121.6(4) . . ?
C16 C15 C14 111.0(5) . . ?
C17 C15 C14 108.1(5) . . ?
C17 C15 C16 108.2(6) . . ?
C18 C15 C14 112.8(5) . . ?
C18 C15 C16 107.1(6) . . ?
C18 C15 C17 109.6(6) . . ?
C14 C19 C20 120.9(4) . . ?
C19 C20 C20 133.9(3) . 4_575 ?
C19 C20 C21 119.3(4) . . ?
C21 C20 C20 106.8(3) . 4_575 ?
N3 C21 C12 129.3(4) . . ?
N3 C21 C20 108.8(4) . . ?
C12 C21 C20 121.9(4) . . ?
N2 C22 C25 131.0(4) . . ?
C23 C22 N2 106.3(3) . . ?
C23 C22 C25 122.7(4) . . ?
N1 C23 C26 130.4(4) . . ?
C22 C23 N1 106.3(4) . . ?
C22 C23 C26 123.2(4) . . ?
C25 C24 C28 123.0(4) . . ?
C24 C25 C22 126.0(4) . . ?
C24 C25 C29 119.5(4) . . ?
C29 C25 C22 114.5(4) . . ?
C27 C26 C23 125.7(4) . . ?
C27 C26 C30 119.3(4) . . ?
C30 C26 C23 114.9(4) . . ?
C26 C27 C31 123.2(4) . . ?
C24 C28 C38 120.2(4) . . ?
C32 C28 C24 117.4(4) . . ?
C32 C28 C38 122.4(4) . . ?
C25 C29 C30 122.4(4) . . ?
C33 C29 C25 117.8(4) . . ?
C33 C29 C30 119.8(4) . . ?
C26 C30 C29 122.2(4) . . ?
C26 C30 C34 118.3(4) . . ?
C34 C30 C29 119.6(4) . . ?
C27 C31 C42 120.6(4) . . ?
C35 C31 C27 117.3(4) . . ?
C35 C31 C42 122.1(4) . . ?
C28 C32 C33 122.6(4) . . ?
C29 C33 C36 119.0(4) . . ?
C32 C33 C29 119.6(4) . . ?
C32 C33 C36 121.4(4) . . ?
C30 C34 C37 118.7(4) . . ?
C35 C34 C30 119.9(4) . . ?
C35 C34 C37 121.3(4) . . ?
C31 C35 C34 121.9(4) . . ?
C37 C36 C33 121.1(5) . . ?
C36 C37 C34 121.8(5) . . ?
C28 C38 C40 108.1(5) . . ?
C28 C38 C40A 106.3(7) . . ?
C28 C38 C41 111.8(6) . . ?
C39 C38 C28 109.1(6) . . ?
C39 C38 C40 109.2(8) . . ?
C39 C38 C41 109.6(9) . . ?
C39A C38 C28 113.4(8) . . ?
C39A C38 C40A 95.5(13) . . ?
C41 C38 C40 108.9(8) . . ?
C41A C38 C28 114.2(9) . . ?
C41A C38 C39A 120.9(13) . . ?
C41A C38 C40A 102.7(13) . . ?
C43 C42 C31 112.3(5) . . ?
C44 C42 C31 109.7(5) . . ?
C44 C42 C43 102.7(7) . . ?
C45 C42 C31 112.9(5) . . ?
C45 C42 C43 106.9(8) . . ?
C45 C42 C44 111.8(8) . . ?
C48 C46 C49 111(2) . . ?
C48 C46 C66A 133(2) . . ?
C49 C46 C66A 116(2) . . ?
C50 C47 C49 116.4(19) . . ?
C46 C48 C51 125.6(19) . . ?
C46 C49 C52 125.9(16) . . ?
C47 C49 C46 115.2(19) . . ?
C47 C49 C52 118.8(16) . . ?
C47 C50 C53 125.8(19) . . ?
C54 C51 C48 122.9(19) . . ?
C54 C52 C49 118.3(16) . . ?
C55 C52 C49 118.5(17) . . ?
C55 C52 C54 123(2) . . ?
C55 C53 C50 114.7(18) . . ?
C51 C54 C52 116(2) . . ?
C51 C54 C56 124(2) . . ?
C56 C54 C52 120.0(19) . . ?
C52 C55 C53 126(2) . . ?
C52 C55 C57 115.9(17) . . ?
C53 C55 C57 118.3(17) . . ?
C58 C56 C54 119(2) . . ?
C59 C56 C54 116(2) . . ?
C59 C56 C58 125(3) . . ?
C59 C57 C55 116.2(19) . . ?
C59 C57 C60 133(2) . . ?
C60 C57 C55 110.8(19) . . ?
C56 C58 C61 119(2) . . ?
C56 C59 C62 118(2) . . ?
C57 C59 C56 129(3) . . ?
C57 C59 C62 113(2) . . ?
C57 C60 C63 111(2) . . ?
C64 C61 C58 115(3) . . ?
C64 C62 C59 108(3) . . ?
C65 C62 C59 112(3) . . ?
C65 C62 C64 139(3) . . ?
C65 C63 C60 119(3) . . ?
C61 C64 C62 135(3) . . ?
C61 C64 C66 113(3) . . ?
C62 C64 C66 113(3) . . ?
C63 C65 C62 132(3) . . ?
O1 C66 C64 124(4) . . ?
O1A C66A C46 111(3) . . ?

loop_
_geom_bond_atom_site_label_1
_geom_bond_atom_site_label_2
_geom_bond_distance
_geom_bond_site_symmetry_2
_geom_bond_publ_flag
Au1 C1 2.014(4) . ?
Au1 C10 1.970(4) . ?
N1 C1 1.357(6) . ?
N1 C2 1.469(6) . ?
N1 C23 1.398(5) . ?
N2 C1 1.348(6) . ?
N2 C6 1.481(6) . ?
N2 C22 1.390(5) . ?
N3 C21 1.384(5) 4_575 ?
N3 C21 1.384(5) . ?
C2 C3 1.523(7) . ?
C3 C4 1.517(8) . ?
C4 C5 1.477(10) . ?
C6 C7 1.523(7) . ?
C7 C8 1.514(8) . ?
C8 C9 1.424(11) . ?
C10 C11 1.214(6) . ?
C11 C12 1.437(6) . ?
C12 C13 1.392(6) . ?
C12 C21 1.395(6) . ?
C13 C14 1.408(6) . ?
C14 C15 1.539(6) . ?
C14 C19 1.378(7) . ?
C15 C16 1.524(8) . ?
C15 C17 1.506(9) . ?
C15 C18 1.494(8) . ?
C19 C20 1.395(6) . ?
C20 C20 1.439(9) 4_575 ?
C20 C21 1.406(5) . ?
C22 C23 1.373(6) . ?
C22 C25 1.452(5) . ?
C23 C26 1.446(6) . ?
C24 C25 1.385(6) . ?
C24 C28 1.395(6) . ?
C25 C29 1.427(6) . ?
C26 C27 1.385(6) . ?
C26 C30 1.417(6) . ?
C27 C31 1.402(6) . ?
C28 C32 1.374(7) . ?
C28 C38 1.526(7) . ?
C29 C30 1.431(6) . ?
C29 C33 1.422(6) . ?
C30 C34 1.420(6) . ?
C31 C35 1.379(7) . ?
C31 C42 1.536(7) . ?
C32 C33 1.404(7) . ?
C33 C36 1.428(7) . ?
C34 C35 1.408(7) . ?
C34 C37 1.430(7) . ?
C36 C37 1.346(8) . ?
C38 C39 1.500(13) . ?
C38 C39A 1.475(19) . ?
C38 C40 1.573(12) . ?
C38 C40A 1.625(19) . ?
C38 C41 1.548(13) . ?
C38 C41A 1.386(18) . ?
C42 C43 1.514(10) . ?
C42 C44 1.486(10) . ?
C42 C45 1.453(10) . ?
O1 C66 1.65(6) . ?
O1A C66A 1.51(4) . ?
C46 C48 1.40(2) . ?
C46 C49 1.46(2) . ?
C46 C66A 1.74(5) . ?
C47 C49 1.45(2) . ?
C47 C50 1.41(2) . ?
C48 C51 1.49(3) . ?
C49 C52 1.50(2) . ?
C50 C53 1.44(2) . ?
C51 C54 1.37(2) . ?
C52 C54 1.47(2) . ?
C52 C55 1.36(2) . ?
C53 C55 1.400(15) . ?
C54 C56 1.46(2) . ?
C55 C57 1.60(2) . ?
C56 C58 1.42(2) . ?
C56 C59 1.37(2) . ?
C57 C59 1.36(2) . ?
C57 C60 1.434(15) . ?
C58 C61 1.47(3) . ?
C59 C62 1.63(3) . ?
C60 C63 1.500(17) . ?
C61 C64 1.33(3) . ?
C62 C64 1.42(3) . ?
C62 C65 1.36(3) . ?
C63 C65 1.35(3) . ?
C64 C66 1.80(5) . ?

loop_
_exptl_oxdiff_crystal_face_indexfrac_h
_exptl_oxdiff_crystal_face_indexfrac_k
_exptl_oxdiff_crystal_face_indexfrac_l
_exptl_oxdiff_crystal_face_x
_exptl_oxdiff_crystal_face_y
_exptl_oxdiff_crystal_face_z
1.5008 15.0020 -18.5030 -0.6151 -0.7921 -0.1458
-15.5009 0.0011 -10.5001 -0.6285 -0.0394 -0.7757
3.4994 -22.0025 14.5030 0.3977 0.8170 0.4294
-4.5011 -20.0021 16.5035 0.4301 0.9088 0.0420
20.0015 -2.0005 -8.0016 -0.1758 -0.3690 0.9282
1.5000 11.9998 18.5005 0.9959 0.0879 0.0382
-10.0006 17.0007 16.0004 0.8303 0.0503 -0.5611
11.5007 -17.0008 -15.5004 -0.7925 -0.0577 0.6339
-0.5000 -12.9999 -18.5004 -0.9985 -0.0754 0.0182
-20.0014 6.0009 5.0009 0.0939 0.2048 -0.9778
1.0009 21.0023 -16.0033 -0.4310 -0.8799 -0.2142
-7.9998 22.0025 -12.0026 -0.3328 -0.7076 -0.6311
-0.5009 -32.0026 7.5035 -0.0853 0.9606 0.3034
-17.0018 -17.0009 7.0030 -0.0839 0.7804 -0.6156
0.0007 33.0021 3.9974 0.6059 -0.7288 -0.2876
20.0014 -0.0008 -0.0010 0.2068 -0.2442 0.9436
